data_7012386
loop_
_publ_author_name
'Duraczy\'nska, Dorota'
'Nelson, John H.'

_publ_section_title
;
 Diphenylvinylphosphine (DPVP) complexes containing the
 (\h5-MeC5H4)Ru(ii) moiety: synthesis, characterization and
 reactions
;
_journal_issue 3
_journal_name_full 'Dalton Transactions'
_journal_page_first 449
_journal_page_last 457
_journal_paper_doi 10.1039/b210492j
_journal_year 2003
_chemical_formula_sum 'C37 H39 F6 O P3 Ru'
_chemical_formula_weight 807.66
_chemical_name_common 7
_chemical_name_systematic ?
_space_group_IT_number 92
_symmetry_cell_setting tetragonal
_symmetry_space_group_name_Hall 'P 4abw 2nw'
_symmetry_space_group_name_H-M 'P 41 21 2'
_atom_sites_solution_hydrogens geom
_atom_sites_solution_primary direct
_atom_sites_solution_secondary difmap
_audit_creation_method SHELXL-97
_cell_angle_alpha 90.00
_cell_angle_beta 90.00
_cell_angle_gamma 90.00
_cell_formula_units_Z 8
_cell_length_a 13.6771(19)
_cell_length_b 13.6771(19)
_cell_length_c 39.271(8)
_cell_measurement_reflns_used 22
_cell_measurement_temperature 298(2)
_cell_measurement_theta_max 11.43
_cell_measurement_theta_min 4.90
_cell_volume 7346(2)
_computing_cell_refinement 'Bruker XSCANS'
_computing_data_collection 'Bruker XSCANS'
_computing_data_reduction 'Bruker SHELXTL'
_computing_molecular_graphics 'Bruker SHELXTL'
_computing_publication_material 'Bruker SHELXTL'
_computing_structure_refinement 'SHELXL-97 (Sheldrick, 1997)'
_computing_structure_solution 'SHELXS-97 (Sheldrick, 1990)'
_diffrn_ambient_temperature 298(2)
_diffrn_measured_fraction_theta_full 0.947
_diffrn_measured_fraction_theta_max 0.947
_diffrn_measurement_device_type 'Bruker P4'
_diffrn_measurement_method '\w scans'
_diffrn_radiation_monochromator graphite
_diffrn_radiation_source 'fine-focus sealed tube'
_diffrn_radiation_type MoK\a
_diffrn_radiation_wavelength 0.71073
_diffrn_reflns_av_R_equivalents 0.0871
_diffrn_reflns_av_sigmaI/netI 0.1125
_diffrn_reflns_limit_h_max 1
_diffrn_reflns_limit_h_min -14
_diffrn_reflns_limit_k_max 14
_diffrn_reflns_limit_k_min -14
_diffrn_reflns_limit_l_max 42
_diffrn_reflns_limit_l_min -1
_diffrn_reflns_number 11567
_diffrn_reflns_theta_full 22.51
_diffrn_reflns_theta_max 22.51
_diffrn_reflns_theta_min 1.81
_diffrn_standards_interval_count 97
_diffrn_standards_number 3
_exptl_absorpt_coefficient_mu 0.617
_exptl_absorpt_correction_T_max 0.9819
_exptl_absorpt_correction_T_min 0.8984
_exptl_absorpt_correction_type empirical
_exptl_crystal_colour yellow
_exptl_crystal_density_diffrn 1.461
_exptl_crystal_density_method 'not measured'
_exptl_crystal_description plate
_exptl_crystal_F_000 3296
_exptl_crystal_size_max .12
_exptl_crystal_size_mid .48
_exptl_crystal_size_min .42
_refine_diff_density_max 0.549
_refine_diff_density_min -0.327
_refine_diff_density_rms 0.067
_refine_ls_abs_structure_details 'Flack H D (1983), Acta Cryst. A39, 876-881'
_refine_ls_abs_structure_Flack 0.02(8)
_refine_ls_extinction_method none
_refine_ls_goodness_of_fit_ref 1.024
_refine_ls_hydrogen_treatment mixed
_refine_ls_matrix_type full
_refine_ls_number_parameters 433
_refine_ls_number_reflns 4807
_refine_ls_number_restraints 0
_refine_ls_restrained_S_all 1.024
_refine_ls_R_factor_all 0.1151
_refine_ls_R_factor_gt 0.0598
_refine_ls_shift/su_max 0.000
_refine_ls_shift/su_mean 0.000
_refine_ls_structure_factor_coef Fsqd
_refine_ls_weighting_details 'calc w=1/[\s^2^(Fo^2^)+(0.0531P)^2^+0.0000P] where P=(Fo^2^+2Fc^2^)/3'
_refine_ls_weighting_scheme calc
_refine_ls_wR_factor_gt 0.1089
_refine_ls_wR_factor_ref 0.1286
_reflns_number_gt 3083
_reflns_number_total 4807
_reflns_threshold_expression >2sigma(I)
_cod_data_source_file b210492j.txt
_cod_data_source_block jhn435b
_cod_depositor_comments
;
The following automatic conversions were performed:
'_symmetry_cell_setting' value 'Tetragonal' changed to 'tetragonal'
according to '/home/saulius/struct/CIF-dictionaries/cif_core.dic'
dictionary named 'cif_core.dic' version 2.4.1 from 2010-06-29.

Automatic conversion script
Id: cif_fix_enum 1527 2010-12-29 10:47:43Z saulius 
;
_cod_original_sg_symbol_H-M P4(1)2(1)2
_cod_database_code 7012386

loop_
_symmetry_equiv_pos_as_xyz
'x, y, z'
'-x, -y, z+1/2'
'-y+1/2, x+1/2, z+1/4'
'y+1/2, -x+1/2, z+3/4'
'-x+1/2, y+1/2, -z+1/4'
'x+1/2, -y+1/2, -z+3/4'
'y, x, -z'
'-y, -x, -z+1/2'

loop_
_atom_site_label
_atom_site_type_symbol
_atom_site_fract_x
_atom_site_fract_y
_atom_site_fract_z
_atom_site_U_iso_or_equiv
_atom_site_adp_type
_atom_site_occupancy
_atom_site_symmetry_multiplicity
_atom_site_calc_flag
_atom_site_refinement_flags
_atom_site_disorder_assembly
_atom_site_disorder_group
Ru1 Ru 0.42052(6) 0.43996(6) 0.115740(19) 0.0457(2) Uani 1 1 d . . .
P1 P 0.4859(2) 0.5240(2) 0.16152(7) 0.0552(8) Uani 1 1 d . . .
P2 P 0.52327(19) 0.3061(2) 0.11872(8) 0.0512(8) Uani 1 1 d . . .
C1 C 0.2916(9) 0.3915(11) 0.0824(4) 0.078(4) Uani 1 1 d . . .
C2 C 0.2861(8) 0.4957(10) 0.0887(4) 0.070(4) Uani 1 1 d . . .
H2A H 0.2847 0.5470 0.0713 0.084 Uiso 1 1 calc R . .
C3 C 0.2748(7) 0.5098(9) 0.1237(3) 0.068(4) Uani 1 1 d . . .
H3A H 0.2630 0.5725 0.1350 0.081 Uiso 1 1 calc R . .
C4 C 0.2716(6) 0.4173(11) 0.1393(3) 0.068(3) Uani 1 1 d . . .
H4A H 0.2580 0.4041 0.1633 0.082 Uiso 1 1 calc R . .
C5 C 0.2834(7) 0.3468(9) 0.1134(3) 0.065(3) Uani 1 1 d . . .
H5A H 0.2816 0.2759 0.1169 0.078 Uiso 1 1 calc R . .
C6 C 0.2848(10) 0.3424(11) 0.0478(4) 0.126(6) Uani 1 1 d . . .
H6A H 0.2173 0.3323 0.0420 0.190 Uiso 1 1 calc R . .
H6B H 0.3179 0.2806 0.0485 0.190 Uiso 1 1 calc R . .
H6C H 0.3149 0.3834 0.0309 0.190 Uiso 1 1 calc R . .
C7 C 0.4099(8) 0.5026(9) 0.1985(2) 0.066(3) Uani 1 1 d . . .
H7A H 0.4161 0.4424 0.2092 0.079 Uiso 1 1 calc R . .
C8 C 0.3453(8) 0.5660(11) 0.2117(3) 0.099(5) Uani 1 1 d . . .
H8A H 0.3368 0.6271 0.2017 0.119 Uiso 1 1 calc R . .
H8B H 0.3091 0.5488 0.2308 0.119 Uiso 1 1 calc R . .
C9 C 0.6079(7) 0.4962(9) 0.1779(3) 0.059(3) Uani 1 1 d . . .
C10 C 0.6240(9) 0.4190(10) 0.1997(3) 0.082(4) Uani 1 1 d . . .
H10A H 0.5711 0.3836 0.2080 0.099 Uiso 1 1 calc R . .
C11 C 0.7175(11) 0.3934(12) 0.2094(4) 0.110(6) Uani 1 1 d . . .
H11A H 0.7272 0.3428 0.2248 0.132 Uiso 1 1 calc R . .
C12 C 0.7971(10) 0.4435(12) 0.1960(4) 0.098(5) Uani 1 1 d . . .
H12A H 0.8601 0.4244 0.2018 0.117 Uiso 1 1 calc R . .
C13 C 0.7835(9) 0.5203(10) 0.1744(3) 0.081(4) Uani 1 1 d . . .
H13A H 0.8366 0.5544 0.1656 0.098 Uiso 1 1 calc R . .
C14 C 0.6886(8) 0.5466(9) 0.1658(3) 0.077(4) Uani 1 1 d . . .
H14A H 0.6789 0.5999 0.1515 0.092 Uiso 1 1 calc R . .
C15 C 0.4866(7) 0.6570(8) 0.1576(3) 0.057(3) Uani 1 1 d . . .
C16 C 0.4569(8) 0.7051(8) 0.1284(3) 0.067(3) Uani 1 1 d . . .
H16A H 0.4351 0.6692 0.1097 0.080 Uiso 1 1 calc R . .
C17 C 0.4595(8) 0.8061(9) 0.1267(4) 0.087(4) Uani 1 1 d . . .
H17A H 0.4402 0.8375 0.1068 0.104 Uiso 1 1 calc R . .
C18 C 0.4892(11) 0.8590(11) 0.1533(5) 0.107(6) Uani 1 1 d . . .
H18A H 0.4887 0.9268 0.1519 0.128 Uiso 1 1 calc R . .
C19 C 0.5208(10) 0.8143(12) 0.1828(4) 0.098(5) Uani 1 1 d . . .
H19A H 0.5411 0.8518 0.2012 0.117 Uiso 1 1 calc R . .
C20 C 0.5222(8) 0.7130(10) 0.1848(4) 0.083(4) Uani 1 1 d . . .
H20A H 0.5468 0.6824 0.2041 0.099 Uiso 1 1 calc R . .
C21 C 0.6530(7) 0.3284(8) 0.1158(3) 0.058(3) Uani 1 1 d . . .
H21A H 0.6786 0.3713 0.1319 0.070 Uiso 1 1 calc R . .
C22 C 0.7130(9) 0.2935(9) 0.0950(3) 0.091(4) Uani 1 1 d . . .
H22A H 0.6920 0.2501 0.0784 0.109 Uiso 1 1 calc R . .
H22B H 0.7786 0.3110 0.0963 0.109 Uiso 1 1 calc R . .
C23 C 0.5162(8) 0.2283(8) 0.1566(3) 0.053(3) Uani 1 1 d . . .
C24 C 0.4400(10) 0.2367(8) 0.1790(3) 0.071(3) Uani 1 1 d . . .
H24A H 0.3909 0.2820 0.1746 0.085 Uiso 1 1 calc R . .
C25 C 0.4339(12) 0.1794(10) 0.2081(4) 0.101(4) Uani 1 1 d . . .
H25A H 0.3801 0.1841 0.2225 0.121 Uiso 1 1 calc R . .
C26 C 0.5085(12) 0.1160(12) 0.2153(4) 0.113(6) Uani 1 1 d . . .
H26A H 0.5070 0.0803 0.2354 0.135 Uiso 1 1 calc R . .
C27 C 0.5839(12) 0.1043(9) 0.1937(4) 0.096(5) Uani 1 1 d . . .
H27A H 0.6331 0.0592 0.1982 0.115 Uiso 1 1 calc R . .
C28 C 0.5864(9) 0.1615(9) 0.1644(3) 0.080(4) Uani 1 1 d . . .
H28A H 0.6385 0.1537 0.1494 0.096 Uiso 1 1 calc R . .
C29 C 0.4967(8) 0.2194(8) 0.0844(3) 0.054(3) Uani 1 1 d . . .
C30 C 0.4476(8) 0.1326(8) 0.0899(3) 0.066(3) Uani 1 1 d . . .
H30A H 0.4310 0.1163 0.1122 0.079 Uiso 1 1 calc R . .
C31 C 0.4217(8) 0.0685(9) 0.0641(3) 0.076(3) Uani 1 1 d . . .
H31A H 0.3871 0.0112 0.0683 0.092 Uiso 1 1 calc R . .
C32 C 0.4504(9) 0.0950(9) 0.0323(3) 0.076(4) Uani 1 1 d . . .
H32A H 0.4360 0.0527 0.0144 0.091 Uiso 1 1 calc R . .
C33 C 0.4979(9) 0.1778(11) 0.0250(3) 0.080(4) Uani 1 1 d . . .
H33A H 0.5160 0.1917 0.0027 0.096 Uiso 1 1 calc R . .
C34 C 0.5199(8) 0.2427(8) 0.0510(3) 0.066(3) Uani 1 1 d . . .
H34A H 0.5503 0.3018 0.0461 0.079 Uiso 1 1 calc R . .
C35 C 0.5108(7) 0.4979(7) 0.0842(2) 0.047(3) Uani 1 1 d . . .
C36 C 0.4966(9) 0.5021(8) 0.0457(2) 0.093(4) Uani 1 1 d . . .
H36A H 0.5515 0.5345 0.0354 0.139 Uiso 1 1 calc R . .
H36B H 0.4379 0.5377 0.0406 0.139 Uiso 1 1 calc R . .
H36C H 0.4914 0.4369 0.0368 0.139 Uiso 1 1 calc R . .
C37 C 0.6535(11) 0.5965(13) 0.0696(4) 0.158(8) Uani 1 1 d . . .
H37A H 0.7075 0.6249 0.0817 0.237 Uiso 1 1 calc R . .
H37B H 0.6161 0.6473 0.0589 0.237 Uiso 1 1 calc R . .
H37C H 0.6778 0.5525 0.0525 0.237 Uiso 1 1 calc R . .
O1 O 0.5894(6) 0.5412(7) 0.09414(19) 0.094(3) Uani 1 1 d . . .
P3 P 0.3682(3) 0.7703(3) 0.01574(9) 0.0769(10) Uani 1 1 d . . .
F1 F 0.3219(12) 0.7381(13) 0.0478(3) 0.266(8) Uani 1 1 d . . .
F2 F 0.3559(14) 0.6684(8) 0.0075(4) 0.285(9) Uani 1 1 d . . .
F3 F 0.4134(10) 0.7983(18) -0.0150(3) 0.310(11) Uani 1 1 d . . .
F4 F 0.3666(18) 0.8673(8) 0.0247(5) 0.316(11) Uani 1 1 d . . .
F5 F 0.2713(9) 0.7830(12) -0.0027(4) 0.253(7) Uani 1 1 d . . .
F6 F 0.4611(8) 0.7507(11) 0.0326(4) 0.246(7) Uani 1 1 d . . .

loop_
_atom_site_aniso_label
_atom_site_aniso_U_11
_atom_site_aniso_U_22
_atom_site_aniso_U_33
_atom_site_aniso_U_23
_atom_site_aniso_U_13
_atom_site_aniso_U_12
Ru1 0.0405(5) 0.0508(5) 0.0458(4) -0.0004(4) 0.0024(4) 0.0014(5)
P1 0.0510(19) 0.069(2) 0.0461(15) -0.0010(15) 0.0020(14) -0.0077(15)
P2 0.0430(16) 0.0571(17) 0.0535(18) 0.0109(16) 0.0057(16) 0.0010(14)
C1 0.067(9) 0.099(12) 0.067(10) -0.023(9) -0.007(7) 0.027(8)
C2 0.048(8) 0.081(10) 0.082(10) 0.022(8) -0.011(7) 0.015(7)
C3 0.045(7) 0.072(9) 0.085(11) -0.001(8) 0.003(7) 0.004(6)
C4 0.022(5) 0.124(11) 0.058(7) -0.004(10) 0.007(5) 0.004(7)
C5 0.047(7) 0.085(9) 0.063(8) 0.006(8) -0.008(7) 0.005(6)
C6 0.096(11) 0.131(14) 0.152(16) -0.023(12) -0.023(11) 0.014(11)
C7 0.061(7) 0.087(8) 0.050(6) 0.012(6) 0.006(6) -0.010(7)
C8 0.070(8) 0.164(14) 0.063(8) -0.023(10) 0.019(7) 0.003(10)
C9 0.050(7) 0.074(8) 0.053(7) 0.008(7) -0.007(6) -0.015(6)
C10 0.071(9) 0.105(10) 0.070(8) 0.005(9) -0.015(7) -0.010(9)
C11 0.091(11) 0.140(15) 0.099(11) 0.046(10) -0.035(10) -0.009(11)
C12 0.068(9) 0.123(13) 0.103(12) -0.001(11) -0.039(9) -0.008(10)
C13 0.055(8) 0.090(10) 0.099(11) 0.019(9) -0.002(8) -0.006(8)
C14 0.056(8) 0.080(10) 0.094(9) 0.023(8) -0.010(7) -0.012(8)
C15 0.041(7) 0.068(8) 0.060(7) -0.003(7) 0.021(6) -0.014(6)
C16 0.065(8) 0.060(8) 0.074(9) -0.007(7) 0.001(7) -0.010(6)
C17 0.065(9) 0.069(9) 0.126(13) 0.003(9) -0.003(9) 0.001(7)
C18 0.079(11) 0.071(10) 0.171(18) -0.050(12) 0.004(12) 0.004(9)
C19 0.081(11) 0.090(13) 0.122(14) -0.052(11) -0.013(10) -0.005(9)
C20 0.058(8) 0.081(10) 0.109(12) -0.029(9) 0.024(8) 0.007(8)
C21 0.047(7) 0.060(7) 0.069(7) -0.007(7) 0.024(7) 0.006(6)
C22 0.053(8) 0.089(10) 0.131(12) 0.002(9) 0.001(9) -0.013(7)
C23 0.039(7) 0.074(8) 0.047(7) 0.014(6) 0.003(6) -0.007(7)
C24 0.085(9) 0.063(8) 0.064(7) 0.023(6) 0.023(8) 0.012(8)
C25 0.101(11) 0.101(11) 0.102(12) 0.028(9) -0.004(11) -0.004(11)
C26 0.101(12) 0.123(14) 0.114(14) 0.068(11) -0.007(11) -0.003(11)
C27 0.092(11) 0.081(9) 0.115(12) 0.052(9) -0.017(10) 0.017(10)
C28 0.056(8) 0.095(10) 0.090(10) 0.005(9) 0.010(8) 0.011(8)
C29 0.049(7) 0.044(7) 0.069(8) -0.001(6) 0.015(6) 0.012(6)
C30 0.063(8) 0.062(7) 0.073(8) -0.012(7) 0.009(7) -0.013(7)
C31 0.065(8) 0.061(7) 0.103(9) -0.017(9) 0.023(8) 0.003(8)
C32 0.069(8) 0.072(9) 0.087(10) -0.038(8) 0.016(8) -0.001(8)
C33 0.086(10) 0.104(11) 0.051(8) -0.020(8) 0.028(8) 0.005(9)
C34 0.064(8) 0.063(8) 0.070(9) -0.009(7) 0.018(7) 0.007(7)
C35 0.045(7) 0.042(7) 0.055(6) -0.010(5) -0.011(5) 0.008(5)
C36 0.110(11) 0.095(10) 0.072(8) 0.019(7) -0.017(7) -0.014(9)
C37 0.111(13) 0.190(19) 0.174(16) -0.004(15) 0.059(12) -0.055(14)
O1 0.083(6) 0.118(7) 0.082(5) 0.017(5) 0.024(5) -0.012(6)
P3 0.104(3) 0.063(3) 0.063(2) 0.005(2) 0.010(2) 0.001(2)
F1 0.308(19) 0.37(2) 0.124(9) 0.058(12) 0.050(11) -0.100(17)
F2 0.51(3) 0.100(8) 0.242(15) -0.062(9) -0.185(17) 0.068(12)
F3 0.185(13) 0.58(3) 0.169(12) 0.157(16) 0.086(10) -0.012(19)
F4 0.54(3) 0.069(7) 0.34(2) -0.071(10) -0.13(2) 0.028(12)
F5 0.172(11) 0.295(17) 0.291(15) 0.144(15) -0.071(12) 0.016(11)
F6 0.135(10) 0.271(16) 0.332(18) 0.113(14) -0.129(12) -0.015(10)

loop_
_atom_type_symbol
_atom_type_description
_atom_type_scat_dispersion_real
_atom_type_scat_dispersion_imag
_atom_type_scat_source
C C 0.0033 0.0016 'International Tables Vol C Tables 4.2.6.8 and 6.1.1.4'
H H 0.0000 0.0000 'International Tables Vol C Tables 4.2.6.8 and 6.1.1.4'
O O 0.0106 0.0060 'International Tables Vol C Tables 4.2.6.8 and 6.1.1.4'
F F 0.0171 0.0103 'International Tables Vol C Tables 4.2.6.8 and 6.1.1.4'
P P 0.1023 0.0942 'International Tables Vol C Tables 4.2.6.8 and 6.1.1.4'
Ru Ru -1.2594 0.8363 'International Tables Vol C Tables 4.2.6.8 and 6.1.1.4'

loop_
_geom_angle_atom_site_label_1
_geom_angle_atom_site_label_2
_geom_angle_atom_site_label_3
_geom_angle
_geom_angle_site_symmetry_1
_geom_angle_site_symmetry_3
_geom_angle_publ_flag
C35 Ru1 C3 119.2(4) . . ?
C35 Ru1 C2 94.7(4) . . ?
C3 Ru1 C2 36.2(4) . . ?
C35 Ru1 C4 154.2(4) . . ?
C3 Ru1 C4 36.5(4) . . ?
C2 Ru1 C4 60.2(4) . . ?
C35 Ru1 C5 137.4(4) . . ?
C3 Ru1 C5 60.5(4) . . ?
C2 Ru1 C5 59.8(4) . . ?
C4 Ru1 C5 36.3(4) . . ?
C35 Ru1 C1 104.2(5) . . ?
C3 Ru1 C1 61.1(4) . . ?
C2 Ru1 C1 37.1(4) . . ?
C4 Ru1 C1 60.0(4) . . ?
C5 Ru1 C1 34.8(4) . . ?
C35 Ru1 P2 88.2(3) . . ?
C3 Ru1 P2 151.0(3) . . ?
C2 Ru1 P2 141.9(4) . . ?
C4 Ru1 P2 114.8(4) . . ?
C5 Ru1 P2 93.4(3) . . ?
C1 Ru1 P2 105.5(4) . . ?
C35 Ru1 P1 92.8(3) . . ?
C3 Ru1 P1 91.4(3) . . ?
C2 Ru1 P1 120.8(4) . . ?
C4 Ru1 P1 95.7(3) . . ?
C5 Ru1 P1 129.1(3) . . ?
C1 Ru1 P1 152.1(3) . . ?
P2 Ru1 P1 96.86(11) . . ?
C7 P1 C15 103.4(5) . . ?
C7 P1 C9 102.1(5) . . ?
C15 P1 C9 103.4(5) . . ?
C7 P1 Ru1 108.7(4) . . ?
C15 P1 Ru1 115.6(4) . . ?
C9 P1 Ru1 121.5(4) . . ?
C21 P2 C23 101.6(5) . . ?
C21 P2 C29 105.0(5) . . ?
C23 P2 C29 102.2(5) . . ?
C21 P2 Ru1 117.5(4) . . ?
C23 P2 Ru1 118.0(4) . . ?
C29 P2 Ru1 110.8(4) . . ?
C5 C1 C2 106.5(12) . . ?
C5 C1 C6 126.4(14) . . ?
C2 C1 C6 125.8(14) . . ?
C5 C1 Ru1 71.6(7) . . ?
C2 C1 Ru1 70.0(7) . . ?
C6 C1 Ru1 133.3(9) . . ?
C3 C2 C1 108.1(12) . . ?
C3 C2 Ru1 71.0(7) . . ?
C1 C2 Ru1 72.9(7) . . ?
C2 C3 C4 107.9(12) . . ?
C2 C3 Ru1 72.8(7) . . ?
C4 C3 Ru1 72.8(6) . . ?
C3 C4 C5 107.3(10) . . ?
C3 C4 Ru1 70.8(6) . . ?
C5 C4 Ru1 72.3(6) . . ?
C1 C5 C4 110.2(11) . . ?
C1 C5 Ru1 73.6(8) . . ?
C4 C5 Ru1 71.4(6) . . ?
C8 C7 P1 125.7(10) . . ?
C10 C9 C14 117.8(11) . . ?
C10 C9 P1 121.6(9) . . ?
C14 C9 P1 120.3(9) . . ?
C9 C10 C11 121.0(12) . . ?
C10 C11 C12 119.8(14) . . ?
C13 C12 C11 120.6(13) . . ?
C12 C13 C14 118.6(13) . . ?
C9 C14 C13 122.2(12) . . ?
C16 C15 C20 118.3(11) . . ?
C16 C15 P1 122.8(9) . . ?
C20 C15 P1 118.9(10) . . ?
C17 C16 C15 120.4(11) . . ?
C18 C17 C16 120.7(14) . . ?
C17 C18 C19 120.9(14) . . ?
C18 C19 C20 119.7(14) . . ?
C19 C20 C15 119.9(14) . . ?
C22 C21 P2 128.4(10) . . ?
C28 C23 C24 116.6(10) . . ?
C28 C23 P2 122.4(9) . . ?
C24 C23 P2 120.9(9) . . ?
C23 C24 C25 121.9(12) . . ?
C26 C25 C24 118.8(15) . . ?
C27 C26 C25 121.2(14) . . ?
C26 C27 C28 118.3(13) . . ?
C23 C28 C27 123.1(12) . . ?
C30 C29 C34 117.2(11) . . ?
C30 C29 P2 122.5(9) . . ?
C34 C29 P2 120.1(9) . . ?
C29 C30 C31 123.6(11) . . ?
C32 C31 C30 115.5(12) . . ?
C33 C32 C31 124.3(12) . . ?
C32 C33 C34 119.3(12) . . ?
C29 C34 C33 120.1(11) . . ?
O1 C35 C36 113.0(9) . . ?
O1 C35 Ru1 122.0(7) . . ?
C36 C35 Ru1 125.0(8) . . ?
C35 O1 C37 121.4(10) . . ?
F4 P3 F3 87.9(11) . . ?
F4 P3 F2 172.2(13) . . ?
F3 P3 F2 96.9(12) . . ?
F4 P3 F6 94.3(10) . . ?
F3 P3 F6 93.2(8) . . ?
F2 P3 F6 91.5(8) . . ?
F4 P3 F1 93.7(11) . . ?
F3 P3 F1 178.4(12) . . ?
F2 P3 F1 81.6(9) . . ?
F6 P3 F1 86.1(8) . . ?
F4 P3 F5 89.9(10) . . ?
F3 P3 F5 86.7(8) . . ?
F2 P3 F5 84.3(9) . . ?
F6 P3 F5 175.8(10) . . ?
F1 P3 F5 93.8(9) . . ?

loop_
_geom_bond_atom_site_label_1
_geom_bond_atom_site_label_2
_geom_bond_distance
_geom_bond_site_symmetry_2
_geom_bond_publ_flag
Ru1 C35 1.921(10) . ?
Ru1 C3 2.232(11) . ?
Ru1 C2 2.256(11) . ?
Ru1 C4 2.258(9) . ?
Ru1 C5 2.269(11) . ?
Ru1 C1 2.294(13) . ?
Ru1 P2 2.311(3) . ?
Ru1 P1 2.314(3) . ?
P1 C7 1.808(10) . ?
P1 C15 1.824(11) . ?
P1 C9 1.828(11) . ?
P2 C21 1.804(10) . ?
P2 C23 1.831(10) . ?
P2 C29 1.832(11) . ?
C1 C5 1.364(16) . ?
C1 C2 1.449(16) . ?
C1 C6 1.519(17) . ?
C2 C3 1.394(15) . ?
C3 C4 1.405(15) . ?
C4 C5 1.411(14) . ?
C7 C8 1.341(14) . ?
C9 C10 1.378(14) . ?
C9 C14 1.385(13) . ?
C10 C11 1.379(16) . ?
C11 C12 1.389(18) . ?
C12 C13 1.362(16) . ?
C13 C14 1.388(15) . ?
C15 C16 1.385(14) . ?
C15 C20 1.400(15) . ?
C16 C17 1.384(14) . ?
C17 C18 1.334(17) . ?
C18 C19 1.378(18) . ?
C19 C20 1.388(17) . ?
C21 C22 1.252(13) . ?
C23 C28 1.361(14) . ?
C23 C24 1.370(14) . ?
C24 C25 1.388(15) . ?
C25 C26 1.369(18) . ?
C26 C27 1.346(18) . ?
C27 C28 1.391(14) . ?
C29 C30 1.381(13) . ?
C29 C34 1.386(13) . ?
C30 C31 1.387(13) . ?
C31 C32 1.359(15) . ?
C32 C33 1.337(15) . ?
C33 C34 1.387(14) . ?
C35 O1 1.288(11) . ?
C35 C36 1.525(11) . ?
C37 O1 1.508(14) . ?
P3 F4 1.372(10) . ?
P3 F3 1.409(10) . ?
P3 F2 1.441(11) . ?
P3 F6 1.457(10) . ?
P3 F1 1.477(11) . ?
P3 F5 1.520(12) . ?
